data_4082833
loop_
_publ_author_name
'Pingen, Dennis'
'Lutz, Martin'
'Vogt, Dieter'

_publ_section_title
;
 Mechanistic Study on the Ruthenium-Catalyzed Direct Amination of Alcohols
;
_journal_issue 7
_journal_name_full Organometallics
_journal_page_first 1623
_journal_paper_doi 10.1021/om4011998
_journal_volume 33
_journal_year 2014
_chemical_formula_moiety 'C57 H47 Cl2 O P3 Ru,  0.6(C7 H8)'
_chemical_formula_sum 'C61.2 H51.8 Cl2 O P3 Ru'
_chemical_formula_weight 1068.11
_chemical_name_systematic
; 
 ? 
;
_space_group_IT_number 2
_symmetry_cell_setting triclinic
_symmetry_space_group_name_Hall '-P 1'
_symmetry_space_group_name_H-M 'P -1'
_atom_sites_solution_hydrogens geom
_atom_sites_solution_primary direct
_atom_sites_solution_secondary difmap
_audit_creation_method SHELXL-97
_cell_angle_alpha 106.649(2)
_cell_angle_beta 102.056(1)
_cell_angle_gamma 90.409(2)
_cell_formula_units_Z 2
_cell_length_a 11.3253(3)
_cell_length_b 12.3579(5)
_cell_length_c 20.3347(5)
_cell_measurement_reflns_used 43855
_cell_measurement_temperature 150(2)
_cell_measurement_theta_max 27.50
_cell_measurement_theta_min 1.73
_cell_volume 2659.71(15)
_computing_cell_refinement Peakref
_computing_data_collection Apex2
_computing_data_reduction 'Eval15, SADABS-2008/1'
_computing_structure_refinement 'SHELXL-97 (Sheldrick, 2008)'
_computing_structure_solution 'SHELXT (Sheldrick, 2012)'
_diffrn_ambient_temperature 150(2)
_diffrn_measured_fraction_theta_full 0.997
_diffrn_measured_fraction_theta_max 0.997
_diffrn_measurement_device_type 'Bruker Kappa ApexII'
_diffrn_measurement_method '\f and \w scans'
_diffrn_radiation_monochromator graphite
_diffrn_radiation_source 'fine-focus sealed tube'
_diffrn_radiation_type MoK\a
_diffrn_radiation_wavelength 0.71073
_diffrn_reflns_av_R_equivalents 0.0294
_diffrn_reflns_av_sigmaI/netI 0.0278
_diffrn_reflns_limit_h_max 14
_diffrn_reflns_limit_h_min -14
_diffrn_reflns_limit_k_max 15
_diffrn_reflns_limit_k_min -16
_diffrn_reflns_limit_l_max 26
_diffrn_reflns_limit_l_min -26
_diffrn_reflns_number 59328
_diffrn_reflns_theta_full 27.49
_diffrn_reflns_theta_max 27.49
_diffrn_reflns_theta_min 1.72
_exptl_absorpt_coefficient_mu 0.526
_exptl_absorpt_correction_T_max 0.7456
_exptl_absorpt_correction_T_min 0.6847
_exptl_absorpt_correction_type multi-scan
_exptl_absorpt_process_details SADABS-2008/1
_exptl_crystal_colour red
_exptl_crystal_density_diffrn 1.334
_exptl_crystal_density_method 'not measured'
_exptl_crystal_description needle
_exptl_crystal_F_000 1100
_exptl_crystal_size_max 0.36
_exptl_crystal_size_mid 0.18
_exptl_crystal_size_min 0.09
_refine_diff_density_max 0.949
_refine_diff_density_min -0.694
_refine_diff_density_rms 0.093
_refine_ls_extinction_method none
_refine_ls_goodness_of_fit_ref 1.104
_refine_ls_hydrogen_treatment constr
_refine_ls_matrix_type full
_refine_ls_number_parameters 870
_refine_ls_number_reflns 12201
_refine_ls_number_restraints 964
_refine_ls_restrained_S_all 1.120
_refine_ls_R_factor_all 0.0536
_refine_ls_R_factor_gt 0.0414
_refine_ls_shift/su_max 0.048
_refine_ls_shift/su_mean 0.003
_refine_ls_structure_factor_coef Fsqd
_refine_ls_weighting_details 'calc w=1/[\s^2^(Fo^2^)+(0.0611P)^2^+3.2875P] where P=(Fo^2^+2Fc^2^)/3'
_refine_ls_weighting_scheme calc
_refine_ls_wR_factor_gt 0.1200
_refine_ls_wR_factor_ref 0.1264
_reflns_number_gt 10094
_reflns_number_total 12201
_reflns_threshold_expression I>2\s(I)
_cod_data_source_file om4011998_si_002.cif
_cod_data_source_block l0376a
_cod_depositor_comments 'Adding full bibliography for 4082833.cif.'
_cod_original_cell_volume 2659.69(15)
_cod_original_formula_sum 'C61.20 H51.80 Cl2 O P3 Ru'
_cod_database_code 4082833

loop_
_symmetry_equiv_pos_as_xyz
'x, y, z'
'-x, -y, -z'

loop_
_atom_site_label
_atom_site_type_symbol
_atom_site_fract_x
_atom_site_fract_y
_atom_site_fract_z
_atom_site_U_iso_or_equiv
_atom_site_adp_type
_atom_site_occupancy
_atom_site_symmetry_multiplicity
_atom_site_calc_flag
_atom_site_refinement_flags
_atom_site_disorder_assembly
_atom_site_disorder_group
Ru1 Ru 0.26958(2) 0.411107(19) 0.243635(11) 0.02262(8) Uani 1 1 d . A .
Cl1 Cl 0.47136(7) 0.37088(7) 0.29279(4) 0.03336(17) Uani 1 1 d . . .
Cl2 Cl 0.06952(7) 0.47418(8) 0.21658(5) 0.0432(2) Uani 1 1 d . . .
P1 P 0.20416(7) 0.32077(6) 0.31725(4) 0.02592(16) Uani 1 1 d . A .
P2 P 0.37230(8) 0.54378(6) 0.20952(4) 0.02966(17) Uani 1 1 d . . .
P3 P 0.23271(8) 0.26839(7) 0.14266(4) 0.03279(18) Uani 1 1 d . . .
O1 O 0.30841(18) 0.55609(16) 0.34754(10) 0.0249(4) Uani 1 1 d . . .
C1 C 0.2839(3) 0.4117(3) 0.40279(15) 0.0281(6) Uani 1 1 d . . .
C2 C 0.3017(3) 0.3787(3) 0.46425(16) 0.0329(7) Uani 1 1 d . A .
H2 H 0.2801 0.3028 0.4614 0.040 Uiso 1 1 calc R . .
C3 C 0.3504(3) 0.4554(3) 0.52903(16) 0.0369(7) Uani 1 1 d . . .
H3 H 0.3674 0.4308 0.5700 0.044 Uiso 1 1 calc R A .
C4 C 0.3744(3) 0.5679(3) 0.53441(16) 0.0349(7) Uani 1 1 d . A .
H4 H 0.4055 0.6203 0.5794 0.042 Uiso 1 1 calc R . .
C5 C 0.3536(3) 0.6055(3) 0.47496(15) 0.0309(6) Uani 1 1 d . . .
C6 C 0.3166(3) 0.5238(3) 0.40987(15) 0.0264(6) Uani 1 1 d . A .
C7 C 0.4335(3) 0.6477(3) 0.29461(17) 0.0316(6) Uani 1 1 d . A .
C8 C 0.5180(3) 0.7363(3) 0.3016(2) 0.0425(8) Uani 1 1 d . . .
H8 H 0.5469 0.7404 0.2617 0.051 Uiso 1 1 calc R A .
C9 C 0.5594(3) 0.8171(3) 0.3650(2) 0.0457(9) Uani 1 1 d . A .
H9 H 0.6197 0.8742 0.3695 0.055 Uiso 1 1 calc R . .
C10 C 0.5128(3) 0.8150(3) 0.42269(19) 0.0403(8) Uani 1 1 d . . .
H10 H 0.5408 0.8717 0.4663 0.048 Uiso 1 1 calc R A .
C11 C 0.4261(3) 0.7313(3) 0.41766(16) 0.0315(6) Uani 1 1 d . A .
C12 C 0.3918(3) 0.6465(2) 0.35377(16) 0.0283(6) Uani 1 1 d . A .
C13 C 0.3647(3) 0.7289(3) 0.47679(16) 0.0354(7) Uani 1 1 d . A .
C14 C 0.2344(3) 0.7680(3) 0.4593(2) 0.0452(9) Uani 1 1 d . . .
H14A H 0.1909 0.7195 0.4132 0.068 Uiso 1 1 calc R A .
H14B H 0.2391 0.8467 0.4583 0.068 Uiso 1 1 calc R . .
H14C H 0.1912 0.7623 0.4954 0.068 Uiso 1 1 calc R . .
C15 C 0.4306(4) 0.8056(3) 0.54834(18) 0.0483(9) Uani 1 1 d . . .
H15A H 0.3868 0.8002 0.5842 0.072 Uiso 1 1 calc R A .
H15B H 0.4347 0.8840 0.5468 0.072 Uiso 1 1 calc R . .
H15C H 0.5128 0.7819 0.5601 0.072 Uiso 1 1 calc R . .
C16 C 0.2360(3) 0.1772(3) 0.32072(15) 0.0349(7) Uani 1 1 d D . .
C17 C 0.1637(3) 0.1157(3) 0.34648(17) 0.0533(10) Uani 1 1 d D A .
H17 H 0.0970 0.1492 0.3641 0.064 Uiso 1 1 calc R . .
C18 C 0.1874(4) 0.0060(3) 0.3468(2) 0.0687(13) Uani 1 1 d D . .
H18 H 0.1372 -0.0350 0.3648 0.082 Uiso 1 1 calc R A .
C19 C 0.2821(4) -0.0433(3) 0.3214(2) 0.0662(14) Uani 1 1 d D A .
H19 H 0.2976 -0.1188 0.3214 0.079 Uiso 1 1 calc R . .
C20 C 0.3558(4) 0.0164(3) 0.2959(2) 0.0645(12) Uani 1 1 d D . .
H20 H 0.4224 -0.0180 0.2786 0.077 Uiso 1 1 calc R A .
C21 C 0.3332(3) 0.1268(3) 0.2953(2) 0.0505(9) Uani 1 1 d D A .
H21 H 0.3840 0.1675 0.2775 0.061 Uiso 1 1 calc R . .
C22 C 0.0477(3) 0.3299(3) 0.32778(16) 0.0337(7) Uani 1 1 d D . .
C23 C -0.0438(3) 0.2672(4) 0.2752(2) 0.087(2) Uani 1 1 d D A .
H23 H -0.0248 0.2184 0.2339 0.105 Uiso 1 1 calc R . .
C24 C -0.1632(4) 0.2728(4) 0.2806(2) 0.096(2) Uani 1 1 d D . .
H24 H -0.2246 0.2283 0.2429 0.115 Uiso 1 1 calc R A .
C25 C -0.1941(3) 0.3404(4) 0.3383(2) 0.0714(15) Uani 1 1 d D A .
H25 H -0.2764 0.3436 0.3419 0.086 Uiso 1 1 calc R . .
C26 C -0.1048(4) 0.4041(5) 0.3913(3) 0.096(2) Uani 1 1 d D . .
H26 H -0.1250 0.4522 0.4324 0.115 Uiso 1 1 calc R A .
C27 C 0.0156(3) 0.3995(4) 0.3861(2) 0.0768(16) Uani 1 1 d D A .
H27 H 0.0764 0.4453 0.4235 0.092 Uiso 1 1 calc R . .
C28A C 0.3257(9) 0.6405(7) 0.1621(4) 0.038(3) Uani 0.451(4) 1 d PDU A 1
C29A C 0.3971(8) 0.6935(6) 0.1312(4) 0.057(2) Uani 0.451(4) 1 d PDU A 1
H29A H 0.4791 0.6761 0.1333 0.068 Uiso 0.451(4) 1 calc PR A 1
C30A C 0.3504(9) 0.7713(6) 0.0975(4) 0.072(3) Uani 0.451(4) 1 d PDU A 1
H30A H 0.4005 0.8072 0.0766 0.086 Uiso 0.451(4) 1 calc PR A 1
C31A C 0.2329(9) 0.7969(7) 0.0940(5) 0.067(3) Uani 0.451(4) 1 d PDU A 1
H31A H 0.2013 0.8502 0.0705 0.081 Uiso 0.451(4) 1 calc PR A 1
C32A C 0.1600(8) 0.7459(7) 0.1242(5) 0.064(3) Uani 0.451(4) 1 d PDU A 1
H32A H 0.0780 0.7638 0.1216 0.077 Uiso 0.451(4) 1 calc PR A 1
C33A C 0.2066(8) 0.6676(7) 0.1588(5) 0.049(3) Uani 0.451(4) 1 d PDU A 1
H33A H 0.1564 0.6327 0.1801 0.058 Uiso 0.451(4) 1 calc PR A 1
C28B C 0.2843(6) 0.6420(5) 0.1631(3) 0.0251(17) Uani 0.549(4) 1 d PDU A 2
C29B C 0.3124(6) 0.6649(5) 0.1053(3) 0.0450(17) Uani 0.549(4) 1 d PDU A 2
H29B H 0.3803 0.6336 0.0882 0.054 Uiso 0.549(4) 1 calc PR A 2
C30B C 0.2419(7) 0.7332(5) 0.0722(3) 0.060(2) Uani 0.549(4) 1 d PDU A 2
H30B H 0.2623 0.7486 0.0326 0.072 Uiso 0.549(4) 1 calc PR A 2
C31B C 0.1435(6) 0.7788(5) 0.0955(3) 0.049(2) Uani 0.549(4) 1 d PDU A 2
H31B H 0.0951 0.8250 0.0722 0.059 Uiso 0.549(4) 1 calc PR A 2
C32B C 0.1153(6) 0.7572(5) 0.1534(4) 0.0472(18) Uani 0.549(4) 1 d PDU A 2
H32B H 0.0475 0.7893 0.1703 0.057 Uiso 0.549(4) 1 calc PR A 2
C33B C 0.1851(6) 0.6887(5) 0.1874(3) 0.0339(16) Uani 0.549(4) 1 d PDU A 2
H33B H 0.1647 0.6741 0.2272 0.041 Uiso 0.549(4) 1 calc PR A 2
C34 C 0.5039(3) 0.5027(2) 0.17196(17) 0.0402(8) Uani 1 1 d D A .
C35 C 0.4875(4) 0.4555(2) 0.09935(18) 0.0485(9) Uani 1 1 d D . .
H35 H 0.4095 0.4508 0.0699 0.058 Uiso 1 1 calc R A .
C36 C 0.5842(4) 0.4153(3) 0.0699(2) 0.0637(13) Uani 1 1 d D A .
H36 H 0.5720 0.3833 0.0204 0.076 Uiso 1 1 calc R . .
C37 C 0.6975(4) 0.4213(3) 0.1118(2) 0.0690(15) Uani 1 1 d D . .
H37 H 0.7635 0.3934 0.0913 0.083 Uiso 1 1 calc R A .
C38 C 0.7156(4) 0.4678(3) 0.1837(2) 0.0641(12) Uani 1 1 d D A .
H38 H 0.7941 0.4723 0.2127 0.077 Uiso 1 1 calc R . .
C39 C 0.6186(3) 0.5081(3) 0.2138(2) 0.0510(10) Uani 1 1 d D . .
H39 H 0.6312 0.5395 0.2634 0.061 Uiso 1 1 calc R A .
C40A C 0.1975(7) 0.3195(7) 0.0586(4) 0.023(2) Uani 0.451(4) 1 d PDU A 1
C41A C 0.2345(7) 0.2606(7) -0.0018(4) 0.045(2) Uani 0.451(4) 1 d PDU A 1
H41A H 0.2793 0.1959 -0.0019 0.054 Uiso 0.451(4) 1 calc PR A 1
C42A C 0.2073(8) 0.2947(8) -0.0619(4) 0.062(3) Uani 0.451(4) 1 d PDU A 1
H42A H 0.2336 0.2534 -0.1028 0.075 Uiso 0.451(4) 1 calc PR A 1
C43A C 0.1430(8) 0.3871(8) -0.0631(4) 0.058(3) Uani 0.451(4) 1 d PDU A 1
H43A H 0.1241 0.4097 -0.1048 0.070 Uiso 0.451(4) 1 calc PR A 1
C44A C 0.1054(7) 0.4474(7) -0.0040(4) 0.049(2) Uani 0.451(4) 1 d PDU A 1
H44A H 0.0611 0.5123 -0.0046 0.058 Uiso 0.451(4) 1 calc PR A 1
C45A C 0.1324(6) 0.4134(7) 0.0569(4) 0.0294(19) Uani 0.451(4) 1 d PDU A 1
H45A H 0.1059 0.4551 0.0976 0.035 Uiso 0.451(4) 1 calc PR A 1
C40B C 0.2283(7) 0.2933(7) 0.0617(4) 0.036(2) Uani 0.549(4) 1 d PDU A 2
C41B C 0.2764(7) 0.2241(6) 0.0084(3) 0.050(2) Uani 0.549(4) 1 d PDU A 2
H41B H 0.3128 0.1578 0.0149 0.060 Uiso 0.549(4) 1 calc PR A 2
C42B C 0.2724(8) 0.2497(6) -0.0537(3) 0.060(2) Uani 0.549(4) 1 d PDU A 2
H42B H 0.3060 0.2010 -0.0894 0.072 Uiso 0.549(4) 1 calc PR A 2
C43B C 0.2206(8) 0.3441(6) -0.0642(4) 0.061(3) Uani 0.549(4) 1 d PDU A 2
H43B H 0.2179 0.3611 -0.1072 0.073 Uiso 0.549(4) 1 calc PR A 2
C44B C 0.1722(8) 0.4147(6) -0.0126(3) 0.057(2) Uani 0.549(4) 1 d PDU A 2
H44B H 0.1363 0.4808 -0.0198 0.069 Uiso 0.549(4) 1 calc PR A 2
C45B C 0.1757(7) 0.3894(7) 0.0504(3) 0.042(2) Uani 0.549(4) 1 d PDU A 2
H45B H 0.1419 0.4384 0.0859 0.051 Uiso 0.549(4) 1 calc PR A 2
C46 C 0.0940(3) 0.1779(2) 0.12511(14) 0.0324(7) Uani 1 1 d D A .
C47 C 0.0929(3) 0.0836(3) 0.14830(18) 0.0544(11) Uani 1 1 d D . .
H47 H 0.1664 0.0618 0.1716 0.065 Uiso 1 1 calc R A .
C48 C -0.0148(4) 0.0198(3) 0.1379(2) 0.0699(14) Uani 1 1 d D A .
H48 H -0.0139 -0.0446 0.1546 0.084 Uiso 1 1 calc R . .
C49 C -0.1216(3) 0.0485(3) 0.10408(19) 0.0527(10) Uani 1 1 d D . .
H49 H -0.1945 0.0036 0.0963 0.063 Uiso 1 1 calc R A .
C50 C -0.1222(3) 0.1421(3) 0.0817(2) 0.0608(12) Uani 1 1 d D A .
H50 H -0.1963 0.1639 0.0590 0.073 Uiso 1 1 calc R . .
C51 C -0.0154(3) 0.2061(3) 0.0917(2) 0.0585(12) Uani 1 1 d D . .
H51 H -0.0174 0.2708 0.0752 0.070 Uiso 1 1 calc R A .
C52A C 0.3462(8) 0.1757(6) 0.1149(4) 0.041(3) Uani 0.451(4) 1 d PDU A 1
C53A C 0.4684(7) 0.2128(7) 0.1367(4) 0.036(2) Uani 0.451(4) 1 d PDU A 1
H53A H 0.4924 0.2852 0.1698 0.043 Uiso 0.451(4) 1 calc PR A 1
C54A C 0.5548(7) 0.1459(6) 0.1109(4) 0.049(2) Uani 0.451(4) 1 d PDU A 1
H54A H 0.6376 0.1730 0.1267 0.059 Uiso 0.451(4) 1 calc PR A 1
C55A C 0.5245(6) 0.0421(6) 0.0634(4) 0.055(2) Uani 0.451(4) 1 d PDU A 1
H55A H 0.5855 -0.0026 0.0460 0.066 Uiso 0.451(4) 1 calc PR A 1
C56A C 0.4052(6) 0.0021(6) 0.0408(4) 0.052(2) Uani 0.451(4) 1 d PDU A 1
H56A H 0.3831 -0.0707 0.0078 0.063 Uiso 0.451(4) 1 calc PR A 1
C57A C 0.3169(6) 0.0688(6) 0.0664(4) 0.044(2) Uani 0.451(4) 1 d PDU A 1
H57A H 0.2344 0.0406 0.0505 0.053 Uiso 0.451(4) 1 calc PR A 1
C52B C 0.3553(8) 0.1570(6) 0.1368(4) 0.045(2) Uani 0.549(4) 1 d PDU A 2
C53B C 0.4750(8) 0.1999(7) 0.1500(4) 0.059(3) Uani 0.549(4) 1 d PDU A 2
H53B H 0.4925 0.2794 0.1621 0.071 Uiso 0.549(4) 1 calc PR A 2
C54B C 0.5680(7) 0.1292(6) 0.1456(4) 0.063(2) Uani 0.549(4) 1 d PDU A 2
H54B H 0.6486 0.1609 0.1545 0.076 Uiso 0.549(4) 1 calc PR A 2
C55B C 0.5475(7) 0.0150(7) 0.1289(5) 0.087(3) Uani 0.549(4) 1 d PDU A 2
H55B H 0.6128 -0.0327 0.1269 0.104 Uiso 0.549(4) 1 calc PR A 2
C56B C 0.4312(7) -0.0299(7) 0.1151(5) 0.092(3) Uani 0.549(4) 1 d PDU A 2
H56B H 0.4156 -0.1097 0.1027 0.110 Uiso 0.549(4) 1 calc PR A 2
C57B C 0.3353(7) 0.0399(6) 0.1189(4) 0.071(3) Uani 0.549(4) 1 d PDU A 2
H57B H 0.2551 0.0070 0.1092 0.085 Uiso 0.549(4) 1 calc PR A 2
C58A C 0.8917(7) 0.8233(11) 0.3926(6) 0.080(5) Uani 0.32 1 d PDU B 3
C59A C 0.8730(10) 0.9353(10) 0.4119(7) 0.054(4) Uani 0.32 1 d PDU B 3
H59A H 0.8693 0.9727 0.4592 0.064 Uiso 0.32 1 calc PR B 3
C60A C 0.8593(11) 0.9951(10) 0.3638(9) 0.073(5) Uani 0.32 1 d PDU B 3
H60A H 0.8469 1.0736 0.3769 0.088 Uiso 0.32 1 calc PR B 3
C61A C 0.8643(14) 0.9372(15) 0.2956(8) 0.117(8) Uani 0.32 1 d PDU B 3
H61A H 0.8539 0.9761 0.2610 0.140 Uiso 0.32 1 calc PR B 3
C62A C 0.8843(16) 0.8237(15) 0.2772(7) 0.137(11) Uani 0.32 1 d PDU B 3
H62A H 0.8880 0.7856 0.2300 0.164 Uiso 0.32 1 calc PR B 3
C63A C 0.8989(12) 0.7648(11) 0.3258(7) 0.067(5) Uani 0.32 1 d PDU B 3
H63A H 0.9134 0.6867 0.3135 0.081 Uiso 0.32 1 calc PR B 3
C64A C 0.9038(12) 0.7668(14) 0.4465(8) 0.079(4) Uani 0.32 1 d PDU B 3
H64A H 0.9898 0.7638 0.4666 0.118 Uiso 0.32 1 calc PR B 3
H64B H 0.8657 0.6897 0.4258 0.118 Uiso 0.32 1 calc PR B 3
H64C H 0.8640 0.8086 0.4836 0.118 Uiso 0.32 1 calc PR B 3
C58B C 0.8928(8) 0.7733(10) 0.3567(7) 0.065(5) Uani 0.28 1 d PDU C 4
C59B C 0.8944(11) 0.8686(12) 0.4124(7) 0.075(6) Uani 0.28 1 d PDU C 4
H59B H 0.9109 0.8654 0.4595 0.090 Uiso 0.28 1 calc PR C 4
C60B C 0.8714(13) 0.9681(11) 0.3971(8) 0.054(5) Uani 0.28 1 d PDU C 4
H60B H 0.8720 1.0354 0.4344 0.065 Uiso 0.28 1 calc PR C 4
C61B C 0.8472(14) 0.9730(12) 0.3289(9) 0.093(7) Uani 0.28 1 d PDU C 4
H61B H 0.8313 1.0433 0.3197 0.111 Uiso 0.28 1 calc PR C 4
C62B C 0.8457(16) 0.8771(14) 0.2738(7) 0.087(6) Uani 0.28 1 d PDU C 4
H62B H 0.8286 0.8798 0.2265 0.105 Uiso 0.28 1 calc PR C 4
C63B C 0.8699(13) 0.7772(11) 0.2894(7) 0.079(6) Uani 0.28 1 d PDU C 4
H63B H 0.8706 0.7100 0.2523 0.094 Uiso 0.28 1 calc PR C 4
C64B C 0.9156(12) 0.6663(12) 0.3688(10) 0.085(5) Uani 0.28 1 d PDU C 4
H64D H 0.8554 0.6082 0.3354 0.128 Uiso 0.28 1 calc PR C 4
H64E H 0.9101 0.6708 0.4170 0.128 Uiso 0.28 1 calc PR C 4
H64F H 0.9968 0.6464 0.3622 0.128 Uiso 0.28 1 calc PR C 4

loop_
_atom_site_aniso_label
_atom_site_aniso_U_11
_atom_site_aniso_U_22
_atom_site_aniso_U_33
_atom_site_aniso_U_23
_atom_site_aniso_U_13
_atom_site_aniso_U_12
Ru1 0.02286(12) 0.02364(12) 0.02075(12) 0.00631(8) 0.00382(8) -0.00035(8)
Cl1 0.0269(4) 0.0409(4) 0.0354(4) 0.0142(3) 0.0091(3) 0.0065(3)
Cl2 0.0274(4) 0.0497(5) 0.0557(5) 0.0248(4) 0.0034(4) 0.0056(3)
P1 0.0246(4) 0.0285(4) 0.0255(4) 0.0097(3) 0.0051(3) -0.0003(3)
P2 0.0382(4) 0.0260(4) 0.0256(4) 0.0071(3) 0.0098(3) -0.0028(3)
P3 0.0349(4) 0.0319(4) 0.0259(4) 0.0021(3) 0.0033(3) -0.0064(3)
O1 0.0259(10) 0.0259(10) 0.0212(9) 0.0046(8) 0.0048(8) 0.0001(8)
C1 0.0247(14) 0.0365(16) 0.0242(14) 0.0088(12) 0.0077(11) 0.0044(12)
C2 0.0305(16) 0.0431(18) 0.0295(15) 0.0151(13) 0.0096(13) 0.0064(13)
C3 0.0322(16) 0.056(2) 0.0254(15) 0.0151(14) 0.0087(13) 0.0131(15)
C4 0.0285(16) 0.0496(19) 0.0228(14) 0.0046(13) 0.0058(12) 0.0100(14)
C5 0.0236(14) 0.0402(17) 0.0257(14) 0.0033(12) 0.0072(12) 0.0068(12)
C6 0.0210(13) 0.0350(15) 0.0228(13) 0.0071(12) 0.0059(11) 0.0054(11)
C7 0.0331(16) 0.0254(14) 0.0343(16) 0.0059(12) 0.0072(13) -0.0028(12)
C8 0.048(2) 0.0347(17) 0.0455(19) 0.0080(15) 0.0164(16) -0.0082(15)
C9 0.045(2) 0.0323(17) 0.055(2) 0.0060(16) 0.0102(17) -0.0115(15)
C10 0.0415(19) 0.0284(16) 0.0410(18) -0.0005(14) 0.0020(15) -0.0024(14)
C11 0.0307(15) 0.0279(15) 0.0307(15) 0.0026(12) 0.0040(12) 0.0053(12)
C12 0.0254(14) 0.0248(14) 0.0319(15) 0.0059(12) 0.0035(12) 0.0012(11)
C13 0.0352(17) 0.0360(17) 0.0282(15) -0.0008(13) 0.0060(13) 0.0086(13)
C14 0.044(2) 0.046(2) 0.0420(19) 0.0051(16) 0.0126(16) 0.0180(16)
C15 0.057(2) 0.043(2) 0.0319(18) -0.0061(15) 0.0045(16) 0.0027(17)
C16 0.0403(18) 0.0301(16) 0.0321(16) 0.0127(13) -0.0016(13) -0.0025(13)
C17 0.067(3) 0.044(2) 0.058(2) 0.0275(19) 0.015(2) -0.0015(19)
C18 0.086(4) 0.050(3) 0.082(3) 0.039(2) 0.015(3) -0.004(2)
C19 0.082(3) 0.034(2) 0.074(3) 0.028(2) -0.017(3) -0.007(2)
C20 0.061(3) 0.039(2) 0.087(3) 0.019(2) 0.000(2) 0.0138(19)
C21 0.047(2) 0.0355(19) 0.069(3) 0.0210(18) 0.0063(19) 0.0054(16)
C22 0.0271(15) 0.0450(18) 0.0336(16) 0.0174(14) 0.0087(13) -0.0011(13)
C23 0.035(2) 0.148(5) 0.048(3) -0.023(3) 0.0149(19) -0.021(3)
C24 0.032(2) 0.170(6) 0.055(3) -0.012(3) 0.008(2) -0.026(3)
C25 0.031(2) 0.128(5) 0.059(3) 0.027(3) 0.0174(19) 0.000(2)
C26 0.038(2) 0.137(5) 0.082(4) -0.023(3) 0.026(2) 0.003(3)
C27 0.034(2) 0.098(4) 0.072(3) -0.022(3) 0.017(2) -0.003(2)
C28A 0.045(6) 0.029(4) 0.036(4) 0.004(3) 0.009(4) 0.005(4)
C29A 0.085(6) 0.043(4) 0.057(5) 0.024(4) 0.034(5) 0.006(4)
C30A 0.109(8) 0.054(5) 0.069(6) 0.032(5) 0.037(6) 0.015(5)
C31A 0.106(8) 0.040(5) 0.052(5) 0.021(4) -0.001(5) 0.008(5)
C32A 0.064(6) 0.044(5) 0.082(7) 0.025(5) -0.002(5) 0.003(5)
C33A 0.051(6) 0.040(5) 0.056(6) 0.022(4) 0.004(5) -0.003(4)
C28B 0.027(4) 0.022(3) 0.026(3) 0.010(2) 0.002(3) 0.000(3)
C29B 0.067(5) 0.042(3) 0.036(3) 0.021(3) 0.020(3) 0.018(3)
C30B 0.107(6) 0.046(4) 0.037(4) 0.024(3) 0.020(4) 0.030(4)
C31B 0.067(5) 0.033(3) 0.040(4) 0.012(3) -0.007(3) 0.015(3)
C32B 0.045(4) 0.035(3) 0.061(4) 0.016(3) 0.010(3) 0.014(3)
C33B 0.036(3) 0.030(3) 0.038(4) 0.010(3) 0.010(3) 0.008(2)
C34 0.048(2) 0.0308(16) 0.0462(19) 0.0078(14) 0.0252(16) -0.0073(14)
C35 0.072(3) 0.0353(18) 0.046(2) 0.0110(16) 0.032(2) -0.0017(17)
C36 0.099(4) 0.041(2) 0.063(3) 0.0087(19) 0.054(3) -0.001(2)
C37 0.082(3) 0.048(2) 0.096(4) 0.016(2) 0.068(3) 0.002(2)
C38 0.053(3) 0.057(3) 0.088(3) 0.013(2) 0.040(2) -0.008(2)
C39 0.049(2) 0.046(2) 0.057(2) 0.0036(18) 0.0275(19) -0.0114(17)
C40A 0.027(4) 0.019(5) 0.020(3) 0.004(3) 0.000(3) 0.002(3)
C41A 0.046(5) 0.048(5) 0.034(4) 0.002(4) 0.006(4) 0.007(4)
C42A 0.075(7) 0.074(7) 0.033(5) 0.006(5) 0.014(5) -0.007(6)
C43A 0.064(6) 0.070(6) 0.037(5) 0.022(4) -0.004(4) -0.022(5)
C44A 0.050(5) 0.046(5) 0.047(5) 0.024(4) -0.010(4) -0.011(4)
C45A 0.023(4) 0.032(4) 0.033(4) 0.012(3) 0.000(3) 0.002(3)
C40B 0.051(5) 0.024(4) 0.030(3) 0.007(3) 0.003(3) 0.002(3)
C41B 0.075(5) 0.036(4) 0.035(4) 0.005(3) 0.011(4) 0.005(4)
C42B 0.097(6) 0.046(4) 0.039(4) 0.008(3) 0.025(4) 0.006(4)
C43B 0.099(7) 0.055(5) 0.030(4) 0.018(4) 0.010(4) -0.003(5)
C44B 0.089(6) 0.043(4) 0.042(4) 0.020(3) 0.009(4) 0.004(4)
C45B 0.053(5) 0.039(5) 0.032(3) 0.010(3) 0.005(3) 0.000(4)
C46 0.0361(17) 0.0310(15) 0.0249(14) 0.0033(12) 0.0024(12) -0.0059(13)
C47 0.046(2) 0.0303(18) 0.081(3) 0.0204(19) -0.003(2) -0.0022(15)
C48 0.064(3) 0.043(2) 0.100(4) 0.035(2) -0.005(3) -0.014(2)
C49 0.047(2) 0.048(2) 0.053(2) 0.0049(18) 0.0059(18) -0.0211(18)
C50 0.038(2) 0.069(3) 0.069(3) 0.030(2) -0.0156(19) -0.0122(19)
C51 0.048(2) 0.058(2) 0.068(3) 0.038(2) -0.017(2) -0.0148(19)
C52A 0.042(5) 0.038(4) 0.040(5) 0.009(4) 0.004(4) 0.005(4)
C53A 0.032(5) 0.037(5) 0.034(4) -0.003(4) 0.015(3) 0.007(4)
C54A 0.028(4) 0.052(5) 0.061(5) 0.013(4) 0.005(4) 0.006(3)
C55A 0.033(4) 0.067(5) 0.058(5) 0.004(4) 0.011(4) 0.015(4)
C56A 0.059(5) 0.045(4) 0.048(4) 0.005(4) 0.012(4) 0.008(4)
C57A 0.042(4) 0.042(4) 0.044(4) 0.004(3) 0.009(3) 0.003(3)
C52B 0.051(4) 0.039(4) 0.044(4) 0.008(3) 0.015(4) 0.001(3)
C53B 0.064(6) 0.051(5) 0.059(6) 0.016(4) 0.009(4) -0.004(4)
C54B 0.047(4) 0.058(5) 0.078(6) 0.005(4) 0.019(4) 0.010(4)
C55B 0.060(5) 0.078(6) 0.130(8) 0.029(5) 0.041(5) 0.015(4)
C56B 0.091(6) 0.059(5) 0.135(8) 0.022(5) 0.052(6) 0.013(5)
C57B 0.065(5) 0.056(4) 0.094(6) 0.015(4) 0.032(5) 0.001(4)
C58A 0.036(7) 0.106(10) 0.086(9) 0.013(8) 0.013(7) -0.021(7)
C59A 0.024(6) 0.053(7) 0.090(8) 0.032(7) 0.012(5) -0.012(5)
C60A 0.056(7) 0.091(9) 0.076(9) 0.017(7) 0.033(7) -0.021(6)
C61A 0.119(12) 0.112(11) 0.118(12) 0.035(9) 0.025(9) -0.019(9)
C62A 0.130(14) 0.132(13) 0.133(13) 0.024(9) 0.019(9) -0.018(9)
C63A 0.054(7) 0.089(8) 0.050(7) -0.005(6) 0.030(6) -0.022(6)
C64A 0.048(7) 0.109(9) 0.090(8) 0.046(7) 0.015(6) -0.013(6)
C58B 0.027(6) 0.083(9) 0.063(9) -0.020(7) 0.020(6) -0.016(6)
C59B 0.023(6) 0.085(10) 0.090(9) -0.012(8) 0.004(6) -0.004(7)
C60B 0.034(7) 0.072(9) 0.067(8) 0.030(7) 0.022(6) -0.014(6)
C61B 0.067(9) 0.113(11) 0.101(11) 0.009(8) 0.056(8) -0.014(8)
C62B 0.080(10) 0.094(10) 0.084(10) 0.020(8) 0.016(8) -0.005(8)
C63B 0.082(10) 0.080(9) 0.079(9) 0.033(8) 0.016(8) -0.030(7)
C64B 0.043(7) 0.101(10) 0.093(9) 0.010(8) 0.003(7) -0.007(7)

loop_
_atom_type_symbol
_atom_type_description
_atom_type_scat_dispersion_real
_atom_type_scat_dispersion_imag
_atom_type_scat_source
C C 0.0033 0.0016 'International Tables Vol C Tables 4.2.6.8 and 6.1.1.4'
H H 0.0000 0.0000 'International Tables Vol C Tables 4.2.6.8 and 6.1.1.4'
Cl Cl 0.1484 0.1585 'International Tables Vol C Tables 4.2.6.8 and 6.1.1.4'
O O 0.0106 0.0060 'International Tables Vol C Tables 4.2.6.8 and 6.1.1.4'
P P 0.1023 0.0942 'International Tables Vol C Tables 4.2.6.8 and 6.1.1.4'
Ru Ru -1.2594 0.8363 'International Tables Vol C Tables 4.2.6.8 and 6.1.1.4'

loop_
_geom_angle_atom_site_label_1
_geom_angle_atom_site_label_2
_geom_angle_atom_site_label_3
_geom_angle
P3 Ru1 O1 179.45(6)
P3 Ru1 P1 99.83(3)
O1 Ru1 P1 79.85(5)
P3 Ru1 P2 99.63(3)
O1 Ru1 P2 80.63(5)
P1 Ru1 P2 159.21(3)
P3 Ru1 Cl2 91.74(3)
O1 Ru1 Cl2 88.71(5)
P1 Ru1 Cl2 89.14(3)
P2 Ru1 Cl2 97.52(3)
P3 Ru1 Cl1 98.73(3)
O1 Ru1 Cl1 80.82(5)
P1 Ru1 Cl1 86.47(3)
P2 Ru1 Cl1 83.42(3)
Cl2 Ru1 Cl1 169.20(3)
C1 P1 C22 100.54(14)
C1 P1 C16 104.25(13)
C22 P1 C16 102.60(14)
C1 P1 Ru1 100.23(10)
C22 P1 Ru1 119.48(10)
C16 P1 Ru1 125.71(11)
C28A P2 C34 96.0(3)
C28A P2 C7 97.3(3)
C34 P2 C7 104.73(15)
C34 P2 C28B 109.0(2)
C7 P2 C28B 98.6(2)
C28A P2 Ru1 134.0(3)
C34 P2 Ru1 119.12(10)
C7 P2 Ru1 100.99(10)
C28B P2 Ru1 120.3(2)
C40B P3 C46 102.9(3)
C52A P3 C46 106.4(3)
C52A P3 C40A 95.3(3)
C46 P3 C40A 98.6(3)
C40B P3 C52B 97.8(3)
C46 P3 C52B 101.5(2)
C40B P3 Ru1 121.3(3)
C52A P3 Ru1 122.9(3)
C46 P3 Ru1 115.82(9)
C40A P3 Ru1 113.4(2)
C52B P3 Ru1 114.4(2)
C12 O1 C6 114.6(2)
C12 O1 Ru1 117.35(16)
C6 O1 Ru1 116.08(16)
C6 C1 C2 117.4(3)
C6 C1 P1 119.1(2)
C2 C1 P1 123.1(2)
C3 C2 C1 120.6(3)
C3 C2 H2 119.7
C1 C2 H2 119.7
C2 C3 C4 120.3(3)
C2 C3 H3 119.9
C4 C3 H3 119.9
C3 C4 C5 121.0(3)
C3 C4 H4 119.5
C5 C4 H4 119.5
C4 C5 C6 117.1(3)
C4 C5 C13 124.4(3)
C6 C5 C13 118.5(3)
C1 C6 C5 123.0(3)
C1 C6 O1 117.9(2)
C5 C6 O1 119.1(3)
C12 C7 C8 117.5(3)
C12 C7 P2 120.9(2)
C8 C7 P2 121.5(3)
C9 C8 C7 121.1(3)
C9 C8 H8 119.4
C7 C8 H8 119.4
C8 C9 C10 119.7(3)
C8 C9 H9 120.2
C10 C9 H9 120.2
C9 C10 C11 121.1(3)
C9 C10 H10 119.4
C11 C10 H10 119.4
C10 C11 C12 117.7(3)
C10 C11 C13 123.9(3)
C12 C11 C13 118.5(3)
C7 C12 C11 122.7(3)
C7 C12 O1 117.8(3)
C11 C12 O1 119.5(3)
C5 C13 C11 105.9(2)
C5 C13 C15 112.8(3)
C11 C13 C15 113.4(3)
C5 C13 C14 107.9(3)
C11 C13 C14 108.1(3)
C15 C13 C14 108.5(3)
C13 C14 H14A 109.5
C13 C14 H14B 109.5
H14A C14 H14B 109.5
C13 C14 H14C 109.5
H14A C14 H14C 109.5
H14B C14 H14C 109.5
C13 C15 H15A 109.5
C13 C15 H15B 109.5
H15A C15 H15B 109.5
C13 C15 H15C 109.5
H15A C15 H15C 109.5
H15B C15 H15C 109.5
C17 C16 C21 118.7(3)
C17 C16 P1 121.8(3)
C21 C16 P1 119.5(2)
C18 C17 C16 120.8(4)
C18 C17 H17 119.6
C16 C17 H17 119.6
C19 C18 C17 120.3(4)
C19 C18 H18 119.8
C17 C18 H18 119.8
C18 C19 C20 119.9(4)
C18 C19 H19 120.0
C20 C19 H19 120.0
C19 C20 C21 120.4(4)
C19 C20 H20 119.8
C21 C20 H20 119.8
C16 C21 C20 119.8(4)
C16 C21 H21 120.1
C20 C21 H21 120.1
C23 C22 C27 117.0(3)
C23 C22 P1 119.8(3)
C27 C22 P1 123.2(3)
C22 C23 C24 121.7(4)
C22 C23 H23 119.1
C24 C23 H23 119.1
C25 C24 C23 121.1(4)
C25 C24 H24 119.5
C23 C24 H24 119.5
C24 C25 C26 118.4(4)
C24 C25 H25 120.8
C26 C25 H25 120.8
C25 C26 C27 120.9(4)
C25 C26 H26 119.6
C27 C26 H26 119.6
C22 C27 C26 121.0(4)
C22 C27 H27 119.5
C26 C27 H27 119.5
C29A C28A C33A 118.6(7)
C29A C28A P2 126.4(7)
C33A C28A P2 114.9(6)
C30A C29A C28A 120.8(7)
C30A C29A H29A 119.6
C28A C29A H29A 119.6
C31A C30A C29A 120.3(7)
C31A C30A H30A 119.9
C29A C30A H30A 119.9
C30A C31A C32A 120.3(7)
C30A C31A H31A 119.9
C32A C31A H31A 119.9
C31A C32A C33A 119.8(7)
C31A C32A H32A 120.1
C33A C32A H32A 120.1
C28A C33A C32A 120.2(7)
C28A C33A H33A 119.9
C32A C33A H33A 119.9
C29B C28B C33B 119.0(6)
C29B C28B P2 123.1(5)
C33B C28B P2 117.9(4)
C28B C29B C30B 120.3(6)
C28B C29B H29B 119.9
C30B C29B H29B 119.9
C31B C30B C29B 121.0(6)
C31B C30B H30B 119.5
C29B C30B H30B 119.5
C30B C31B C32B 119.2(6)
C30B C31B H31B 120.4
C32B C31B H31B 120.4
C31B C32B C33B 120.7(6)
C31B C32B H32B 119.7
C33B C32B H32B 119.7
C28B C33B C32B 119.9(6)
C28B C33B H33B 120.0
C32B C33B H33B 120.0
C39 C34 C35 118.6(3)
C39 C34 P2 121.9(2)
C35 C34 P2 119.2(3)
C36 C35 C34 120.5(4)
C36 C35 H35 119.7
C34 C35 H35 119.7
C37 C36 C35 120.4(4)
C37 C36 H36 119.8
C35 C36 H36 119.8
C36 C37 C38 120.0(4)
C36 C37 H37 120.0
C38 C37 H37 120.0
C37 C38 C39 120.0(4)
C37 C38 H38 120.0
C39 C38 H38 120.0
C34 C39 C38 120.5(4)
C34 C39 H39 119.8
C38 C39 H39 119.8
C45A C40A C41A 118.0(6)
C45A C40A P3 121.2(5)
C41A C40A P3 120.7(6)
C42A C41A C40A 121.0(7)
C42A C41A H41A 119.5
C40A C41A H41A 119.5
C43A C42A C41A 120.5(7)
C43A C42A H42A 119.7
C41A C42A H42A 119.7
C42A C43A C44A 119.9(7)
C42A C43A H43A 120.1
C44A C43A H43A 120.1
C43A C44A C45A 119.9(7)
C43A C44A H44A 120.1
C45A C44A H44A 120.1
C40A C45A C44A 120.7(7)
C40A C45A H45A 119.7
C44A C45A H45A 119.7
C41B C40B C45B 117.7(6)
C41B C40B P3 124.1(6)
C45B C40B P3 118.2(5)
C42B C41B C40B 121.3(6)
C42B C41B H41B 119.3
C40B C41B H41B 119.3
C43B C42B C41B 120.5(6)
C43B C42B H42B 119.8
C41B C42B H42B 119.8
C42B C43B C44B 119.9(6)
C42B C43B H43B 120.1
C44B C43B H43B 120.1
C43B C44B C45B 120.0(6)
C43B C44B H44B 120.0
C45B C44B H44B 120.0
C40B C45B C44B 120.6(6)
C40B C45B H45B 119.7
C44B C45B H45B 119.7
C47 C46 C51 117.4(3)
C47 C46 P3 121.7(2)
C51 C46 P3 120.8(2)
C46 C47 C48 120.7(3)
C46 C47 H47 119.6
C48 C47 H47 119.7
C49 C48 C47 120.9(4)
C49 C48 H48 119.5
C47 C48 H48 119.5
C50 C49 C48 119.1(3)
C50 C49 H49 120.5
C48 C49 H49 120.5
C49 C50 C51 120.4(3)
C49 C50 H50 119.8
C51 C50 H50 119.8
C46 C51 C50 121.5(3)
C46 C51 H51 119.3
C50 C51 H51 119.3
C57A C52A C53A 116.9(7)
C57A C52A P3 122.3(6)
C53A C52A P3 120.6(5)
C54A C53A C52A 120.8(7)
C54A C53A H53A 119.6
C52A C53A H53A 119.6
C55A C54A C53A 121.5(6)
C55A C54A H54A 119.2
C53A C54A H54A 119.2
C54A C55A C56A 119.5(6)
C54A C55A H55A 120.2
C56A C55A H55A 120.2
C55A C56A C57A 119.6(6)
C55A C56A H56A 120.2
C57A C56A H56A 120.2
C56A C57A C52A 121.7(6)
C56A C57A H57A 119.2
C52A C57A H57A 119.2
C57B C52B C53B 116.8(7)
C57B C52B P3 127.0(6)
C53B C52B P3 116.2(5)
C54B C53B C52B 121.1(7)
C54B C53B H53B 119.4
C52B C53B H53B 119.4
C55B C54B C53B 121.5(7)
C55B C54B H54B 119.2
C53B C54B H54B 119.2
C54B C55B C56B 118.9(7)
C54B C55B H55B 120.6
C56B C55B H55B 120.6
C55B C56B C57B 120.7(7)
C55B C56B H56B 119.6
C57B C56B H56B 119.6
C52B C57B C56B 121.0(6)
C52B C57B H57B 119.5
C56B C57B H57B 119.5
C59A C58A C63A 122.6(8)
C59A C58A C64A 116.9(9)
C63A C58A C64A 120.4(10)
C58A C59A C60A 120.7(9)
C58A C59A H59A 119.6
C60A C59A H59A 119.7
C59A C60A C61A 117.6(9)
C59A C60A H60A 121.2
C61A C60A H60A 121.2
C62A C61A C60A 120.9(9)
C62A C61A H61A 119.6
C60A C61A H61A 119.5
C63A C62A C61A 121.1(9)
C63A C62A H62A 119.5
C61A C62A H62A 119.5
C58A C63A C62A 117.1(9)
C58A C63A H63A 121.5
C62A C63A H63A 121.4
C63B C58B C59B 121.8(9)
C63B C58B C64B 117.8(9)
C59B C58B C64B 120.3(10)
C60B C59B C58B 117.3(9)
C60B C59B H59B 121.4
C58B C59B H59B 121.3
C59B C60B C61B 121.5(9)
C59B C60B H60B 119.2
C61B C60B H60B 119.3
C62B C61B C60B 120.6(9)
C62B C61B H61B 119.7
C60B C61B H61B 119.7
C61B C62B C63B 117.8(9)
C61B C62B H62B 121.1
C63B C62B H62B 121.1
C58B C63B C62B 121.0(9)
C58B C63B H63B 119.5
C62B C63B H63B 119.5

loop_
_geom_bond_atom_site_label_1
_geom_bond_atom_site_label_2
_geom_bond_distance
Ru1 P3 2.2487(8)
Ru1 O1 2.3020(19)
Ru1 P1 2.3335(8)
Ru1 P2 2.3418(8)
Ru1 Cl2 2.4070(8)
Ru1 Cl1 2.4114(8)
P1 C1 1.820(3)
P1 C22 1.829(3)
P1 C16 1.831(3)
P2 C28A 1.759(9)
P2 C34 1.823(3)
P2 C7 1.827(3)
P2 C28B 1.907(7)
P3 C40B 1.750(8)
P3 C52A 1.799(8)
P3 C46 1.832(3)
P3 C40A 1.954(8)
P3 C52B 1.959(8)
O1 C12 1.417(3)
O1 C6 1.420(3)
C1 C6 1.390(4)
C1 C2 1.399(4)
C2 C3 1.383(5)
C2 H2 0.9500
C3 C4 1.383(5)
C3 H3 0.9500
C4 C5 1.392(4)
C4 H4 0.9500
C5 C6 1.394(4)
C5 C13 1.518(5)
C7 C12 1.385(4)
C7 C8 1.405(4)
C8 C9 1.373(5)
C8 H8 0.9500
C9 C10 1.389(5)
C9 H9 0.9500
C10 C11 1.388(5)
C10 H10 0.9500
C11 C12 1.393(4)
C11 C13 1.517(4)
C13 C15 1.523(4)
C13 C14 1.558(5)
C14 H14A 0.9800
C14 H14B 0.9800
C14 H14C 0.9800
C15 H15A 0.9800
C15 H15B 0.9800
C15 H15C 0.9800
C16 C17 1.386(4)
C16 C21 1.389(4)
C17 C18 1.385(5)
C17 H17 0.9500
C18 C19 1.359(5)
C18 H18 0.9500
C19 C20 1.379(5)
C19 H19 0.9500
C20 C21 1.393(4)
C20 H20 0.9500
C21 H21 0.9500
C22 C23 1.368(4)
C22 C27 1.371(4)
C23 C24 1.380(5)
C23 H23 0.9500
C24 C25 1.346(5)
C24 H24 0.9500
C25 C26 1.361(5)
C25 H25 0.9500
C26 C27 1.390(5)
C26 H26 0.9500
C27 H27 0.9500
C28A C29A 1.384(7)
C28A C33A 1.384(7)
C29A C30A 1.382(7)
C29A H29A 0.9500
C30A C31A 1.362(7)
C30A H30A 0.9500
C31A C32A 1.373(7)
C31A H31A 0.9500
C32A C33A 1.397(7)
C32A H32A 0.9500
C33A H33A 0.9500
C28B C29B 1.382(6)
C28B C33B 1.384(6)
C29B C30B 1.384(6)
C29B H29B 0.9500
C30B C31B 1.364(7)
C30B H30B 0.9500
C31B C32B 1.376(7)
C31B H31B 0.9500
C32B C33B 1.391(6)
C32B H32B 0.9500
C33B H33B 0.9500
C34 C39 1.386(5)
C34 C35 1.395(4)
C35 C36 1.383(5)
C35 H35 0.9500
C36 C37 1.373(5)
C36 H36 0.9500
C37 C38 1.379(5)
C37 H37 0.9500
C38 C39 1.395(4)
C38 H38 0.9500
C39 H39 0.9500
C40A C45A 1.384(6)
C40A C41A 1.387(7)
C41A C42A 1.380(7)
C41A H41A 0.9500
C42A C43A 1.362(7)
C42A H42A 0.9500
C43A C44A 1.374(7)
C43A H43A 0.9500
C44A C45A 1.395(6)
C44A H44A 0.9500
C45A H45A 0.9500
C40B C41B 1.387(6)
C40B C45B 1.388(6)
C41B C42B 1.379(6)
C41B H41B 0.9500
C42B C43B 1.361(7)
C42B H42B 0.9500
C43B C44B 1.373(7)
C43B H43B 0.9500
C44B C45B 1.397(6)
C44B H44B 0.9500
C45B H45B 0.9500
C46 C47 1.379(4)
C46 C51 1.381(4)
C47 C48 1.391(5)
C47 H47 0.9500
C48 C49 1.363(5)
C48 H48 0.9500
C49 C50 1.360(5)
C49 H49 0.9500
C50 C51 1.386(4)
C50 H50 0.9500
C51 H51 0.9500
C52A C57A 1.393(7)
C52A C53A 1.393(7)
C53A C54A 1.377(6)
C53A H53A 0.9500
C54A C55A 1.357(7)
C54A H54A 0.9500
C55A C56A 1.372(7)
C55A H55A 0.9500
C56A C57A 1.391(6)
C56A H56A 0.9500
C57A H57A 0.9500
C52B C57B 1.392(6)
C52B C53B 1.396(7)
C53B C54B 1.374(7)
C53B H53B 0.9500
C54B C55B 1.360(7)
C54B H54B 0.9500
C55B C56B 1.366(7)
C55B H55B 0.9500
C56B C57B 1.393(7)
C56B H56B 0.9500
C57B H57B 0.9500
C58A C59A 1.358(9)
C58A C63A 1.363(9)
C58A C64A 1.442(9)
C59A C60A 1.370(9)
C59A H59A 0.9500
C60A C61A 1.378(9)
C60A H60A 0.9500
C61A C62A 1.377(9)
C61A H61A 0.9500
C62A C63A 1.372(9)
C62A H62A 0.9500
C63A H63A 0.9500
C64A H64A 0.9800
C64A H64B 0.9800
C64A H64C 0.9800
C58B C63B 1.355(9)
C58B C59B 1.377(9)
C58B C64B 1.429(9)
C59B C60B 1.365(9)
C59B H59B 0.9500
C60B C61B 1.377(9)
C60B H60B 0.9500
C61B C62B 1.374(9)
C61B H61B 0.9500
C62B C63B 1.375(9)
C62B H62B 0.9500
C63B H63B 0.9500
C64B H64D 0.9800
C64B H64E 0.9800
C64B H64F 0.9800

loop_
_geom_torsion_atom_site_label_1
_geom_torsion_atom_site_label_2
_geom_torsion_atom_site_label_3
_geom_torsion_atom_site_label_4
_geom_torsion
P3 Ru1 P1 C1 159.30(10)
O1 Ru1 P1 C1 -20.24(11)
P2 Ru1 P1 C1 0.14(14)
Cl2 Ru1 P1 C1 -109.08(10)
Cl1 Ru1 P1 C1 61.05(10)
P3 Ru1 P1 C22 -92.31(12)
O1 Ru1 P1 C22 88.15(13)
P2 Ru1 P1 C22 108.53(14)
Cl2 Ru1 P1 C22 -0.69(12)
Cl1 Ru1 P1 C22 169.44(12)
P3 Ru1 P1 C16 43.34(12)
O1 Ru1 P1 C16 -136.20(13)
P2 Ru1 P1 C16 -115.82(14)
Cl2 Ru1 P1 C16 134.96(12)
Cl1 Ru1 P1 C16 -54.91(12)
P3 Ru1 P2 C28A 80.7(4)
O1 Ru1 P2 C28A -99.8(4)
P1 Ru1 P2 C28A -120.1(4)
Cl2 Ru1 P2 C28A -12.4(4)
Cl1 Ru1 P2 C28A 178.5(4)
P3 Ru1 P2 C34 -53.92(13)
O1 Ru1 P2 C34 125.59(14)
P1 Ru1 P2 C34 105.26(15)
Cl2 Ru1 P2 C34 -146.98(13)
Cl1 Ru1 P2 C34 43.86(13)
P3 Ru1 P2 C7 -167.79(11)
O1 Ru1 P2 C7 11.71(12)
P1 Ru1 P2 C7 -8.62(15)
Cl2 Ru1 P2 C7 99.14(11)
Cl1 Ru1 P2 C7 -70.02(11)
P3 Ru1 P2 C28B 85.4(2)
O1 Ru1 P2 C28B -95.1(2)
P1 Ru1 P2 C28B -115.4(2)
Cl2 Ru1 P2 C28B -7.7(2)
Cl1 Ru1 P2 C28B -176.8(2)
P1 Ru1 P3 C40B 163.9(3)
P2 Ru1 P3 C40B -23.4(3)
Cl2 Ru1 P3 C40B 74.5(3)
Cl1 Ru1 P3 C40B -108.2(3)
P1 Ru1 P3 C52A -95.0(3)
P2 Ru1 P3 C52A 77.6(3)
Cl2 Ru1 P3 C52A 175.5(3)
Cl1 Ru1 P3 C52A -7.1(3)
P1 Ru1 P3 C46 38.26(12)
P2 Ru1 P3 C46 -149.10(11)
Cl2 Ru1 P3 C46 -51.17(12)
Cl1 Ru1 P3 C46 126.16(11)
P1 Ru1 P3 C40A 151.3(2)
P2 Ru1 P3 C40A -36.0(2)
Cl2 Ru1 P3 C40A 61.9(2)
Cl1 Ru1 P3 C40A -120.8(2)
P1 Ru1 P3 C52B -79.4(3)
P2 Ru1 P3 C52B 93.3(3)
Cl2 Ru1 P3 C52B -168.8(3)
Cl1 Ru1 P3 C52B 8.5(3)
P1 Ru1 O1 C12 160.46(18)
P2 Ru1 O1 C12 -12.34(17)
Cl2 Ru1 O1 C12 -110.18(18)
Cl1 Ru1 O1 C12 72.44(18)
P1 Ru1 O1 C6 19.57(16)
P2 Ru1 O1 C6 -153.23(17)
Cl2 Ru1 O1 C6 108.94(17)
Cl1 Ru1 O1 C6 -68.45(17)
C22 P1 C1 C6 -97.3(2)
C16 P1 C1 C6 156.6(2)
Ru1 P1 C1 C6 25.5(2)
C22 P1 C1 C2 74.8(3)
C16 P1 C1 C2 -31.2(3)
Ru1 P1 C1 C2 -162.3(2)
C6 C1 C2 C3 -0.2(4)
P1 C1 C2 C3 -172.5(2)
C1 C2 C3 C4 4.5(5)
C2 C3 C4 C5 -1.9(5)
C3 C4 C5 C6 -4.7(4)
C3 C4 C5 C13 173.2(3)
C2 C1 C6 C5 -6.9(4)
P1 C1 C6 C5 165.7(2)
C2 C1 C6 O1 174.9(3)
P1 C1 C6 O1 -12.5(4)
C4 C5 C6 C1 9.3(4)
C13 C5 C6 C1 -168.7(3)
C4 C5 C6 O1 -172.5(3)
C13 C5 C6 O1 9.5(4)
C12 O1 C6 C1 -151.0(3)
Ru1 O1 C6 C1 -9.0(3)
C12 O1 C6 C5 30.7(3)
Ru1 O1 C6 C5 172.7(2)
C28A P2 C7 C12 123.5(4)
C34 P2 C7 C12 -138.3(3)
C28B P2 C7 C12 109.3(3)
Ru1 P2 C7 C12 -14.0(3)
C28A P2 C7 C8 -51.9(4)
C34 P2 C7 C8 46.2(3)
C28B P2 C7 C8 -66.1(4)
Ru1 P2 C7 C8 170.5(3)
C12 C7 C8 C9 1.4(5)
P2 C7 C8 C9 177.0(3)
C7 C8 C9 C10 -3.3(6)
C8 C9 C10 C11 1.0(6)
C9 C10 C11 C12 3.1(5)
C9 C10 C11 C13 -175.2(3)
C8 C7 C12 C11 2.9(5)
P2 C7 C12 C11 -172.7(2)
C8 C7 C12 O1 -178.8(3)
P2 C7 C12 O1 5.6(4)
C10 C11 C12 C7 -5.1(5)
C13 C11 C12 C7 173.3(3)
C10 C11 C12 O1 176.6(3)
C13 C11 C12 O1 -5.0(4)
C6 O1 C12 C7 148.5(3)
Ru1 O1 C12 C7 7.1(3)
C6 O1 C12 C11 -33.1(4)
Ru1 O1 C12 C11 -174.6(2)
C4 C5 C13 C11 138.9(3)
C6 C5 C13 C11 -43.2(4)
C4 C5 C13 C15 14.3(4)
C6 C5 C13 C15 -167.8(3)
C4 C5 C13 C14 -105.5(3)
C6 C5 C13 C14 72.4(3)
C10 C11 C13 C5 -140.8(3)
C12 C11 C13 C5 40.9(4)
C10 C11 C13 C15 -16.6(5)
C12 C11 C13 C15 165.1(3)
C10 C11 C13 C14 103.8(4)
C12 C11 C13 C14 -74.5(4)
C1 P1 C16 C17 88.2(2)
C22 P1 C16 C17 -16.3(2)
Ru1 P1 C16 C17 -157.68(16)
C1 P1 C16 C21 -93.5(3)
C22 P1 C16 C21 162.0(2)
Ru1 P1 C16 C21 20.6(3)
C21 C16 C17 C18 -0.1(2)
P1 C16 C17 C18 178.2(2)
C16 C17 C18 C19 -0.3(2)
C17 C18 C19 C20 0.6(5)
C18 C19 C20 C21 -0.5(6)
C17 C16 C21 C20 0.2(4)
P1 C16 C21 C20 -178.1(3)
C19 C20 C21 C16 0.1(5)
C1 P1 C22 C23 -176.5(2)
C16 P1 C22 C23 -69.1(3)
Ru1 P1 C22 C23 75.3(2)
C1 P1 C22 C27 5.0(3)
C16 P1 C22 C27 112.3(3)
Ru1 P1 C22 C27 -103.2(3)
C27 C22 C23 C24 -0.4(3)
P1 C22 C23 C24 -179.0(2)
C22 C23 C24 C25 -0.3(3)
C23 C24 C25 C26 0.5(5)
C24 C25 C26 C27 0.0(7)
C23 C22 C27 C26 0.9(5)
P1 C22 C27 C26 179.5(4)
C25 C26 C27 C22 -0.7(7)
C34 P2 C28A C29A -21.4(5)
C7 P2 C28A C29A 84.3(5)
C28B P2 C28A C29A -179.4(19)
Ru1 P2 C28A C29A -162.7(4)
C34 P2 C28A C33A 161.2(5)
C7 P2 C28A C33A -93.0(5)
C28B P2 C28A C33A 3.2(13)
Ru1 P2 C28A C33A 19.9(7)
C33A C28A C29A C30A -0.3(3)
P2 C28A C29A C30A -177.6(6)
C28A C29A C30A C31A -0.2(3)
C29A C30A C31A C32A 0.3(6)
C30A C31A C32A C33A 0.0(8)
C29A C28A C33A C32A 0.6(6)
P2 C28A C33A C32A 178.2(6)
C31A C32A C33A C28A -0.5(8)
C28A P2 C28B C29B 29.8(14)
C34 P2 C28B C29B 6.6(4)
C7 P2 C28B C29B 115.6(4)
Ru1 P2 C28B C29B -136.3(3)
C28A P2 C28B C33B -152.6(18)
C34 P2 C28B C33B -175.8(4)
C7 P2 C28B C33B -66.9(4)
Ru1 P2 C28B C33B 41.3(4)
C33B C28B C29B C30B -0.2(3)
P2 C28B C29B C30B 177.3(5)
C28B C29B C30B C31B -0.3(3)
C29B C30B C31B C32B 0.7(6)
C30B C31B C32B C33B -0.7(7)
C29B C28B C33B C32B 0.2(6)
P2 C28B C33B C32B -177.4(5)
C31B C32B C33B C28B 0.2(7)
C28A P2 C34 C39 126.4(3)
C7 P2 C34 C39 27.2(3)
C28B P2 C34 C39 131.9(3)
Ru1 P2 C34 C39 -84.6(2)
C28A P2 C34 C35 -59.2(3)
C7 P2 C34 C35 -158.34(19)
C28B P2 C34 C35 -53.6(3)
Ru1 P2 C34 C35 89.81(19)
C39 C34 C35 C36 -0.2(2)
P2 C34 C35 C36 -174.8(2)
C34 C35 C36 C37 0.0(2)
C35 C36 C37 C38 -0.1(4)
C36 C37 C38 C39 0.3(5)
C35 C34 C39 C38 0.5(4)
P2 C34 C39 C38 174.9(3)
C37 C38 C39 C34 -0.5(5)
C40B P3 C40A C45A -164(2)
C52A P3 C40A C45A -165.7(5)
C46 P3 C40A C45A 86.8(5)
C52B P3 C40A C45A -167.1(5)
Ru1 P3 C40A C45A -36.3(5)
C40B P3 C40A C41A 17.6(16)
C52A P3 C40A C41A 15.9(5)
C46 P3 C40A C41A -91.5(4)
C52B P3 C40A C41A 14.5(5)
Ru1 P3 C40A C41A 145.4(4)
C45A C40A C41A C42A 0.0(3)
P3 C40A C41A C42A 178.4(6)
C40A C41A C42A C43A -0.1(3)
C41A C42A C43A C44A 0.4(6)
C42A C43A C44A C45A -0.5(8)
C41A C40A C45A C44A -0.1(6)
P3 C40A C45A C44A -178.5(6)
C43A C44A C45A C40A 0.3(8)
C52A P3 C40B C41B 16.3(5)
C46 P3 C40B C41B -88.7(4)
C40A P3 C40B C41B -162(2)
C52B P3 C40B C41B 15.1(5)
Ru1 P3 C40B C41B 139.9(4)
C52A P3 C40B C45B -162.2(5)
C46 P3 C40B C45B 92.8(5)
C40A P3 C40B C45B 19.5(16)
C52B P3 C40B C45B -163.4(5)
Ru1 P3 C40B C45B -38.6(5)
C45B C40B C41B C42B 0.0(3)
P3 C40B C41B C42B -178.5(6)
C40B C41B C42B C43B -0.1(3)
C41B C42B C43B C44B 0.2(6)
C42B C43B C44B C45B -0.3(8)
C41B C40B C45B C44B -0.1(6)
P3 C40B C45B C44B 178.6(6)
C43B C44B C45B C40B 0.2(8)
C40B P3 C46 C47 136.2(3)
C52A P3 C46 C47 51.2(3)
C40A P3 C46 C47 149.4(3)
C52B P3 C46 C47 35.3(3)
Ru1 P3 C46 C47 -89.3(2)
C40B P3 C46 C51 -47.9(4)
C52A P3 C46 C51 -132.9(4)
C40A P3 C46 C51 -34.7(3)
C52B P3 C46 C51 -148.7(3)
Ru1 P3 C46 C51 86.7(3)
C51 C46 C47 C48 0.2(2)
P3 C46 C47 C48 176.3(2)
C46 C47 C48 C49 0.5(2)
C47 C48 C49 C50 -1.3(5)
C48 C49 C50 C51 1.4(6)
C47 C46 C51 C50 -0.1(5)
P3 C46 C51 C50 -176.2(3)
C49 C50 C51 C46 -0.7(6)
C40B P3 C52A C57A -79.2(6)
C46 P3 C52A C57A 21.9(6)
C40A P3 C52A C57A -78.8(6)
C52B P3 C52A C57A 96.6(16)
Ru1 P3 C52A C57A 158.8(4)
C40B P3 C52A C53A 95.0(5)
C46 P3 C52A C53A -163.9(4)
C40A P3 C52A C53A 95.4(5)
C52B P3 C52A C53A -89.2(15)
Ru1 P3 C52A C53A -27.0(5)
C57A C52A C53A C54A 0.1(3)
P3 C52A C53A C54A -174.4(6)
C52A C53A C54A C55A 0.2(3)
C53A C54A C55A C56A -0.4(6)
C54A C55A C56A C57A 0.4(8)
C55A C56A C57A C52A -0.1(8)
C53A C52A C57A C56A -0.2(6)
P3 C52A C57A C56A 174.2(6)
C40B P3 C52B C57B -101.0(6)
C52A P3 C52B C57B -105.3(16)
C46 P3 C52B C57B 3.9(6)
C40A P3 C52B C57B -100.3(6)
Ru1 P3 C52B C57B 129.4(5)
C40B P3 C52B C53B 76.8(4)
C52A P3 C52B C53B 72.6(15)
C46 P3 C52B C53B -178.3(3)
C40A P3 C52B C53B 77.6(5)
Ru1 P3 C52B C53B -52.7(4)
C57B C52B C53B C54B -0.3(3)
P3 C52B C53B C54B -178.4(5)
C52B C53B C54B C55B -0.5(3)
C53B C54B C55B C56B 1.1(6)
C54B C55B C56B C57B -0.9(8)
C53B C52B C57B C56B 0.5(6)
P3 C52B C57B C56B 178.3(6)
C55B C56B C57B C52B 0.1(8)
C63A C58A C59A C60A 0.5(3)
C64A C58A C59A C60A -179.3(3)
C58A C59A C60A C61A 0.5(3)
C59A C60A C61A C62A -1.0(7)
C60A C61A C62A C63A 0.5(9)
C59A C58A C63A C62A -1.1(7)
C64A C58A C63A C62A 178.8(5)
C61A C62A C63A C58A 0.6(9)
C63B C58B C59B C60B 0.3(3)
C64B C58B C59B C60B -179.7(3)
C58B C59B C60B C61B 0.2(3)
C59B C60B C61B C62B -0.1(7)
C60B C61B C62B C63B -0.4(9)
C59B C58B C63B C62B -0.8(7)
C64B C58B C63B C62B 179.2(5)
C61B C62B C63B C58B 0.9(9)
